data_7129008
loop_
_publ_author_name
'Kachi-Terajima, Chihiro'
'Okubo, Miku'
'Ikeda, Mari'
'Habata, Yoichi'

_publ_section_title
;
 Luminescence switch based on the acid/base induced reversibility of
 covalent bonds in lanthanide(III) complexes
;
_journal_name_full 'Chemical Communications'
_journal_paper_doi 10.1039/D1CC04567A
_journal_year 2021
_chemical_formula_sum 'C32 H37 N8 O10 Tb'
_chemical_formula_weight 852.61
_space_group_crystal_system monoclinic
_space_group_IT_number 14
_space_group_name_Hall '-P 2yn'
_space_group_name_H-M_alt 'P 1 21/n 1'
_atom_sites_solution_hydrogens geom
_audit_creation_method SHELXL-2017/1
_audit_update_record
;
2021-08-06 deposited with the CCDC.	2021-09-27 downloaded from the CCDC.
;
_cell_angle_alpha 90
_cell_angle_beta 113.3250(10)
_cell_angle_gamma 90
_cell_formula_units_Z 8
_cell_length_a 16.1224(11)
_cell_length_b 25.0927(18)
_cell_length_c 18.9394(13)
_cell_measurement_reflns_used 9986
_cell_measurement_temperature 100
_cell_measurement_theta_max 30.26
_cell_measurement_theta_min 2.34
_cell_volume 7035.8(8)
_computing_cell_refinement 'Bruker SAINT'
_computing_data_collection 'Bruker APEX2'
_computing_data_reduction 'Bruker SAINT'
_computing_molecular_graphics 'Bruker SHELXTL'
_computing_publication_material 'Bruker SHELXTL'
_computing_structure_refinement 'SHELXL-2017/1 (Sheldrick, 2017)'
_computing_structure_solution 'SHELXT 2014/5 (Sheldrick, 2014)'
_diffrn_ambient_temperature 100
_diffrn_measured_fraction_theta_full 1.000
_diffrn_measured_fraction_theta_max 0.904
_diffrn_measurement_device_type 'Bruker APEX-II CCD'
_diffrn_measurement_method '\f and \w scans'
_diffrn_radiation_type MoK\a
_diffrn_radiation_wavelength 0.71073
_diffrn_reflns_av_R_equivalents 0.0411
_diffrn_reflns_av_unetI/netI 0.0561
_diffrn_reflns_Laue_measured_fraction_full 1.000
_diffrn_reflns_Laue_measured_fraction_max 0.904
_diffrn_reflns_limit_h_max 23
_diffrn_reflns_limit_h_min -23
_diffrn_reflns_limit_k_max 34
_diffrn_reflns_limit_k_min -27
_diffrn_reflns_limit_l_max 15
_diffrn_reflns_limit_l_min -27
_diffrn_reflns_number 54575
_diffrn_reflns_point_group_measured_fraction_full 1.000
_diffrn_reflns_point_group_measured_fraction_max 0.904
_diffrn_reflns_theta_full 25.242
_diffrn_reflns_theta_max 31.436
_diffrn_reflns_theta_min 1.425
_diffrn_source 'sealed tube'
_exptl_absorpt_coefficient_mu 2.078
_exptl_absorpt_correction_T_max 0.7462
_exptl_absorpt_correction_T_min 0.5895
_exptl_absorpt_correction_type empirical
_exptl_absorpt_process_details SADABS-2016/2
_exptl_crystal_colour colourless
_exptl_crystal_density_diffrn 1.610
_exptl_crystal_description prism
_exptl_crystal_F_000 3440
_exptl_crystal_size_max 0.300
_exptl_crystal_size_mid 0.200
_exptl_crystal_size_min 0.100
_refine_diff_density_max 1.342
_refine_diff_density_min -1.472
_refine_diff_density_rms 0.125
_refine_ls_extinction_method none
_refine_ls_goodness_of_fit_ref 1.005
_refine_ls_hydrogen_treatment constr
_refine_ls_matrix_type full
_refine_ls_number_parameters 929
_refine_ls_number_reflns 21063
_refine_ls_number_restraints 0
_refine_ls_restrained_S_all 1.005
_refine_ls_R_factor_all 0.0567
_refine_ls_R_factor_gt 0.0380
_refine_ls_shift/su_max 0.003
_refine_ls_shift/su_mean 0.000
_refine_ls_structure_factor_coef Fsqd
_refine_ls_weighting_details 'w=1/[\s^2^(Fo^2^)+(0.0325P)^2^+11.8140P] where P=(Fo^2^+2Fc^2^)/3'
_refine_ls_weighting_scheme calc
_refine_ls_wR_factor_gt 0.0834
_refine_ls_wR_factor_ref 0.0903
_reflns_Friedel_coverage 0.000
_reflns_number_gt 16398
_reflns_number_total 21063
_reflns_threshold_expression 'I > 2\s(I)'
_cod_data_source_file d1cc04567a2.cif
_cod_data_source_block TbLQ
_cod_original_sg_symbol_H-M 'P 21/n'
_cod_database_code 7129008
_shelx_shelxl_version_number 2017/1
_shelx_space_group_comment
;
The symmetry employed for this shelxl refinement is uniquely defined
by the following loop, which should always be used as a source of
symmetry information in preference to the above space-group names.
They are only intended as comments.
;
_shelx_estimated_absorpt_t_min 0.575
_shelx_estimated_absorpt_t_max 0.819

loop_
_space_group_symop_operation_xyz
'x, y, z'
'-x+1/2, y+1/2, -z+1/2'
'-x, -y, -z'
'x-1/2, -y-1/2, z-1/2'

loop_
_atom_site_label
_atom_site_type_symbol
_atom_site_fract_x
_atom_site_fract_y
_atom_site_fract_z
_atom_site_U_iso_or_equiv
_atom_site_adp_type
_atom_site_occupancy
_atom_site_site_symmetry_order
_atom_site_calc_flag
_atom_site_refinement_flags_posn
_atom_site_refinement_flags_adp
_atom_site_refinement_flags_occupancy
_atom_site_disorder_assembly
_atom_site_disorder_group
C1 C 0.7761(2) 0.59601(13) 0.79469(19) 0.0183(6) Uani 1 1 d . . . . .
H1A H 0.813317 0.617537 0.839983 0.022 Uiso 1 1 calc R U . . .
H1B H 0.716652 0.589653 0.797077 0.022 Uiso 1 1 calc R U . . .
C2 C 0.7638(2) 0.62523(12) 0.72254(19) 0.0171(6) Uani 1 1 d . . . . .
C3 C 0.7884(2) 0.65845(12) 0.62723(17) 0.0155(6) Uani 1 1 d . . . . .
C4 C 0.8215(2) 0.67530(14) 0.57304(19) 0.0207(7) Uani 1 1 d . . . . .
H4 H 0.878827 0.663794 0.575792 0.025 Uiso 1 1 calc R U . . .
C5 C 0.7685(2) 0.70914(14) 0.5154(2) 0.0242(7) Uani 1 1 d . . . . .
H5 H 0.790307 0.721105 0.478300 0.029 Uiso 1 1 calc R U . . .
C6 C 0.6829(2) 0.72652(14) 0.5099(2) 0.0249(7) Uani 1 1 d . . . . .
H6 H 0.648100 0.749652 0.469242 0.030 Uiso 1 1 calc R U . . .
C7 C 0.6490(2) 0.71021(14) 0.5631(2) 0.0221(7) Uani 1 1 d . . . . .
H7 H 0.591538 0.721611 0.560080 0.027 Uiso 1 1 calc R U . . .
C8 C 0.7033(2) 0.67627(13) 0.62139(18) 0.0174(6) Uani 1 1 d . . . . .
C9 C 0.7558(2) 0.50630(13) 0.74127(18) 0.0188(6) Uani 1 1 d . . . . .
H9A H 0.697121 0.524567 0.714832 0.023 Uiso 1 1 calc R U . . .
H9B H 0.746015 0.476367 0.771169 0.023 Uiso 1 1 calc R U . . .
C10 C 0.7864(2) 0.48436(12) 0.68207(18) 0.0170(6) Uani 1 1 d . . . . .
C11 C 0.8595(2) 0.46869(12) 0.60981(18) 0.0170(6) Uani 1 1 d . . . . .
C12 C 0.9205(2) 0.46712(13) 0.57441(18) 0.0194(6) Uani 1 1 d . . . . .
H12 H 0.970086 0.491048 0.588690 0.023 Uiso 1 1 calc R U . . .
C13 C 0.9058(2) 0.42922(14) 0.51750(19) 0.0241(7) Uani 1 1 d . . . . .
H13 H 0.946253 0.427106 0.492304 0.029 Uiso 1 1 calc R U . . .
C14 C 0.8324(3) 0.39384(14) 0.4963(2) 0.0271(8) Uani 1 1 d . . . . .
H14 H 0.824691 0.368124 0.457374 0.033 Uiso 1 1 calc R U . . .
C15 C 0.7711(3) 0.39551(14) 0.5305(2) 0.0281(8) Uani 1 1 d . . . . .
H15 H 0.721398 0.371636 0.515995 0.034 Uiso 1 1 calc R U . . .
C16 C 0.7857(2) 0.43375(13) 0.58712(19) 0.0216(7) Uani 1 1 d . . . . .
C17 C 0.8602(2) 0.52283(13) 0.87453(18) 0.0191(6) Uani 1 1 d . . . . .
H17 H 0.896223 0.551519 0.910093 0.023 Uiso 1 1 calc R U . . .
C18 C 0.8069(3) 0.5216(2) 0.9755(2) 0.0426(11) Uani 1 1 d . . . . .
H18A H 0.866412 0.508711 1.010496 0.064 Uiso 1 1 calc R U . . .
H18B H 0.760186 0.505961 0.989914 0.064 Uiso 1 1 calc R U . . .
H18C H 0.804985 0.560532 0.978822 0.064 Uiso 1 1 calc R U . . .
C19 C 0.9233(2) 0.47722(13) 0.87726(18) 0.0183(6) Uani 1 1 d . . . . .
C20 C 0.9279(2) 0.42956(14) 0.9189(2) 0.0251(7) Uani 1 1 d . . . . .
H20 H 0.889851 0.424266 0.945821 0.030 Uiso 1 1 calc R U . . .
C21 C 0.9888(2) 0.39133(14) 0.9192(2) 0.0269(8) Uani 1 1 d . . . . .
H21 H 0.993173 0.359179 0.946952 0.032 Uiso 1 1 calc R U . . .
C22 C 1.0449(2) 0.39906(14) 0.8791(2) 0.0236(7) Uani 1 1 d . . . . .
C23 C 1.1098(3) 0.36178(15) 0.8762(2) 0.0303(8) Uani 1 1 d . . . . .
H23 H 1.117840 0.328669 0.902393 0.036 Uiso 1 1 calc R U . . .
C24 C 1.1606(3) 0.37418(15) 0.8351(2) 0.0320(9) Uani 1 1 d . . . . .
H24 H 1.204700 0.349383 0.834239 0.038 Uiso 1 1 calc R U . . .
C25 C 1.1499(2) 0.42223(14) 0.7941(2) 0.0260(7) Uani 1 1 d . . . . .
H25 H 1.186037 0.428872 0.765754 0.031 Uiso 1 1 calc R U . . .
C26 C 1.0874(2) 0.45998(13) 0.79459(19) 0.0191(6) Uani 1 1 d . . . . .
C27 C 1.0352(2) 0.44792(13) 0.83824(19) 0.0187(6) Uani 1 1 d . . . . .
C28 C 0.2810(2) 0.60144(14) 0.7931(2) 0.0222(7) Uani 1 1 d . . . . .
H28A H 0.222092 0.608774 0.796004 0.027 Uiso 1 1 calc R U . . .
H28B H 0.320169 0.583487 0.841407 0.027 Uiso 1 1 calc R U . . .
C29 C 0.2671(2) 0.56558(13) 0.72692(19) 0.0196(6) Uani 1 1 d . . . . .
C30 C 0.2897(2) 0.52005(13) 0.63908(19) 0.0202(6) Uani 1 1 d . . . . .
C31 C 0.3191(2) 0.49773(13) 0.58534(19) 0.0217(7) Uani 1 1 d . . . . .
H31 H 0.369725 0.511770 0.577902 0.026 Uiso 1 1 calc R U . . .
C32 C 0.2716(2) 0.45446(14) 0.5434(2) 0.0265(7) Uani 1 1 d . . . . .
H32 H 0.290266 0.438750 0.506450 0.032 Uiso 1 1 calc R U . . .
C33 C 0.1969(2) 0.43307(14) 0.5537(2) 0.0270(7) Uani 1 1 d . . . . .
H33 H 0.166652 0.403070 0.524080 0.032 Uiso 1 1 calc R U . . .
C34 C 0.1661(2) 0.45463(14) 0.6060(2) 0.0236(7) Uani 1 1 d . . . . .
H34 H 0.115160 0.440546 0.612983 0.028 Uiso 1 1 calc R U . . .
C35 C 0.2139(2) 0.49798(13) 0.64777(19) 0.0197(6) Uani 1 1 d . . . . .
C36 C 0.2543(2) 0.68904(14) 0.7336(2) 0.0243(7) Uani 1 1 d . . . . .
H36A H 0.252596 0.721407 0.762886 0.029 Uiso 1 1 calc R U . . .
H36B H 0.194285 0.671789 0.716506 0.029 Uiso 1 1 calc R U . . .
C37 C 0.2701(2) 0.70553(13) 0.6641(2) 0.0206(7) Uani 1 1 d . . . . .
C38 C 0.3280(2) 0.71686(13) 0.5793(2) 0.0218(7) Uani 1 1 d . . . . .
C39 C 0.3812(2) 0.71715(14) 0.5366(2) 0.0252(7) Uani 1 1 d . . . . .
H39 H 0.436143 0.697717 0.552773 0.030 Uiso 1 1 calc R U . . .
C40 C 0.3504(3) 0.74704(16) 0.4695(2) 0.0333(9) Uani 1 1 d . . . . .
H40 H 0.385056 0.747942 0.438967 0.040 Uiso 1 1 calc R U . . .
C41 C 0.2694(3) 0.77595(16) 0.4455(2) 0.0355(9) Uani 1 1 d . . . . .
H41 H 0.250436 0.795651 0.398896 0.043 Uiso 1 1 calc R U . . .
C42 C 0.2164(3) 0.77657(16) 0.4877(2) 0.0341(9) Uani 1 1 d . . . . .
H42 H 0.161680 0.796218 0.471762 0.041 Uiso 1 1 calc R U . . .
C43 C 0.2481(2) 0.74671(14) 0.5550(2) 0.0245(7) Uani 1 1 d . . . . .
C44 C 0.3718(2) 0.67661(16) 0.8627(2) 0.0274(8) Uani 1 1 d . . . . .
H44 H 0.414478 0.649714 0.897235 0.033 Uiso 1 1 calc R U . . .
C45 C 0.3027(4) 0.6568(2) 0.9525(3) 0.0605(15) Uani 1 1 d . . . . .
H45A H 0.258404 0.629784 0.923567 0.091 Uiso 1 1 calc R U . . .
H45B H 0.280784 0.675773 0.986978 0.091 Uiso 1 1 calc R U . . .
H45C H 0.360389 0.639529 0.982795 0.091 Uiso 1 1 calc R U . . .
C46 C 0.4265(2) 0.72307(15) 0.8516(2) 0.0284(8) Uani 1 1 d . . . . .
C47 C 0.4310(3) 0.77297(17) 0.8860(2) 0.0364(10) Uani 1 1 d . . . . .
H47 H 0.400490 0.779364 0.918969 0.044 Uiso 1 1 calc R U . . .
C48 C 0.4807(3) 0.81246(17) 0.8709(3) 0.0376(10) Uani 1 1 d . . . . .
H48 H 0.484103 0.846756 0.893088 0.045 Uiso 1 1 calc R U . . .
C49 C 0.5268(2) 0.80229(15) 0.8224(2) 0.0276(8) Uani 1 1 d . . . . .
C50 C 0.5782(3) 0.84081(15) 0.8028(2) 0.0321(8) Uani 1 1 d . . . . .
H50 H 0.582488 0.876293 0.821382 0.039 Uiso 1 1 calc R U . . .
C51 C 0.6215(2) 0.82624(15) 0.7566(2) 0.0295(8) Uani 1 1 d . . . . .
H51 H 0.657855 0.851781 0.745093 0.035 Uiso 1 1 calc R U . . .
C52 C 0.6141(2) 0.77469(14) 0.7257(2) 0.0246(7) Uani 1 1 d . . . . .
H52 H 0.644797 0.766234 0.693459 0.029 Uiso 1 1 calc R U . . .
C53 C 0.5628(2) 0.73609(13) 0.7417(2) 0.0207(7) Uani 1 1 d . . . . .
C54 C 0.5196(2) 0.75068(14) 0.79185(19) 0.0208(7) Uani 1 1 d . . . . .
C55 C -0.0067(3) 0.7781(2) 0.6077(4) 0.0656(16) Uani 1 1 d . . . . .
H55A H 0.011738 0.757014 0.655057 0.098 Uiso 1 1 calc R U . . .
H55B H -0.037325 0.754917 0.563279 0.098 Uiso 1 1 calc R U . . .
H55C H -0.047910 0.806420 0.608855 0.098 Uiso 1 1 calc R U . . .
C56 C 0.5084(3) 0.4056(3) 0.5933(4) 0.088(2) Uani 1 1 d . . . . .
H56A H 0.478787 0.427500 0.619381 0.131 Uiso 1 1 calc R U . . .
H56B H 0.474347 0.372518 0.575208 0.131 Uiso 1 1 calc R U . . .
H56C H 0.510596 0.425303 0.549399 0.131 Uiso 1 1 calc R U . . .
C57 C 0.1778(4) 0.8295(2) 0.8000(3) 0.0688(16) Uani 1 1 d . . . . .
H57A H 0.142885 0.798911 0.771347 0.103 Uiso 1 1 calc R U . . .
H57B H 0.190636 0.825181 0.854785 0.103 Uiso 1 1 calc R U . . .
H57C H 0.234751 0.831781 0.793011 0.103 Uiso 1 1 calc R U . . .
C58 C 0.1259(4) 0.8783(2) 0.7716(3) 0.0554(13) Uani 1 1 d . . . . .
H58A H 0.064915 0.874351 0.771923 0.066 Uiso 1 1 calc R U . . .
H58B H 0.156395 0.908600 0.805410 0.066 Uiso 1 1 calc R U . . .
C59 C 0.0865(5) 0.9427(2) 0.6688(3) 0.079(2) Uani 1 1 d . . . . .
H59A H 0.129386 0.969251 0.702598 0.095 Uiso 1 1 calc R U . . .
H59B H 0.026732 0.948628 0.670658 0.095 Uiso 1 1 calc R U . . .
C60 C 0.0798(7) 0.9486(3) 0.5878(4) 0.120(3) Uani 1 1 d . . . . .
H60A H 0.136610 0.937270 0.585135 0.180 Uiso 1 1 calc R U . . .
H60B H 0.068143 0.986037 0.572097 0.180 Uiso 1 1 calc R U . . .
H60C H 0.030205 0.926483 0.553427 0.180 Uiso 1 1 calc R U . . .
C61 C 0.5362(5) 0.2593(3) 0.6811(5) 0.094(3) Uani 1 1 d . . . . .
H61A H 0.489009 0.260409 0.701457 0.141 Uiso 1 1 calc R U . . .
H61B H 0.540243 0.223179 0.663022 0.141 Uiso 1 1 calc R U . . .
H61C H 0.521210 0.284399 0.638175 0.141 Uiso 1 1 calc R U . . .
C62 C 0.6210(5) 0.2737(2) 0.7404(4) 0.0726(19) Uani 1 1 d . . . . .
H62A H 0.668941 0.273942 0.720108 0.087 Uiso 1 1 calc R U . . .
H62B H 0.637994 0.247932 0.783365 0.087 Uiso 1 1 calc R U . . .
C63 C 0.6875(4) 0.3434(4) 0.8339(4) 0.106(3) Uani 1 1 d . . . . .
H63A H 0.740711 0.348233 0.820848 0.128 Uiso 1 1 calc R U . . .
H63B H 0.702204 0.316135 0.874901 0.128 Uiso 1 1 calc R U . . .
C64 C 0.6632(7) 0.3943(4) 0.8600(5) 0.142(5) Uani 1 1 d . . . . .
H64A H 0.642351 0.419657 0.817135 0.212 Uiso 1 1 calc R U . . .
H64B H 0.716220 0.408929 0.902062 0.212 Uiso 1 1 calc R U . . .
H64C H 0.614861 0.388154 0.878127 0.212 Uiso 1 1 calc R U . . .
N1 N 0.82124(17) 0.54457(10) 0.79550(15) 0.0161(5) Uani 1 1 d . . . . .
N2 N 0.82534(17) 0.62528(10) 0.69179(15) 0.0166(5) Uani 1 1 d . . . . .
N3 N 0.69030(17) 0.65462(10) 0.68310(15) 0.0174(5) Uani 1 1 d . . . . .
H3A H 0.642897 0.659183 0.694500 0.021 Uiso 1 1 calc R U . . .
N4 N 0.85799(17) 0.50078(10) 0.67010(15) 0.0156(5) Uani 1 1 d . . . . .
N5 N 0.74107(19) 0.44481(11) 0.63446(17) 0.0225(6) Uani 1 1 d . . . . .
H5A H 0.692040 0.428910 0.633639 0.027 Uiso 1 1 calc R U . . .
N7 N 1.02761(18) 0.62252(11) 0.65742(16) 0.0189(5) Uani 1 1 d . . . . .
N6 N 0.97479(17) 0.48603(10) 0.83902(15) 0.0169(5) Uani 1 1 d . . . . .
N8 N 1.0556(2) 0.62165(12) 0.89922(16) 0.0237(6) Uani 1 1 d . . . . .
N9 N 0.32292(18) 0.65204(11) 0.78579(17) 0.0217(6) Uani 1 1 d . . . . .
N10 N 0.32229(18) 0.56271(11) 0.68981(16) 0.0195(5) Uani 1 1 d . . . . .
N11 N 0.20121(18) 0.52852(11) 0.70347(16) 0.0192(5) Uani 1 1 d . . . . .
H11A H 0.158081 0.524510 0.720466 0.023 Uiso 1 1 calc R U . . .
N12 N 0.34000(18) 0.69039(11) 0.64802(16) 0.0196(6) Uani 1 1 d . . . . .
N13 N 0.21362(19) 0.73882(12) 0.61074(18) 0.0250(6) Uani 1 1 d . . . . .
H13A H 0.163888 0.752963 0.611192 0.030 Uiso 1 1 calc R U . . .
N14 N 0.46959(18) 0.71174(12) 0.80721(17) 0.0222(6) Uani 1 1 d . . . . .
N15 N 0.51845(19) 0.56886(12) 0.63528(17) 0.0237(6) Uani 1 1 d . . . . .
N16 N 0.5624(3) 0.5813(2) 0.8792(2) 0.0572(13) Uani 1 1 d . . . . .
O1 O 0.79118(16) 0.50642(10) 0.89815(14) 0.0249(5) Uani 1 1 d . . . . .
O2 O 1.07191(15) 0.50608(9) 0.75629(13) 0.0186(4) Uani 1 1 d . . . . .
O3 O 0.97443(15) 0.58362(9) 0.63286(13) 0.0193(5) Uani 1 1 d . . . . .
O4 O 1.05062(16) 0.63513(9) 0.72787(13) 0.0217(5) Uani 1 1 d . . . . .
O5 O 1.05536(17) 0.64765(10) 0.61538(14) 0.0272(5) Uani 1 1 d . . . . .
O6 O 1.09665(17) 0.58600(10) 0.87868(14) 0.0271(5) Uani 1 1 d . . . . .
O7 O 0.97135(16) 0.62676(10) 0.85786(14) 0.0252(5) Uani 1 1 d . . . . .
O8 O 1.09354(19) 0.65001(11) 0.95549(14) 0.0328(6) Uani 1 1 d . . . . .
O9 O 0.31556(18) 0.69532(12) 0.89805(16) 0.0374(7) Uani 1 1 d . . . . .
O10 O 0.55112(15) 0.68685(9) 0.71337(14) 0.0223(5) Uani 1 1 d . . . . .
O11 O 0.45338(15) 0.60164(9) 0.60669(14) 0.0229(5) Uani 1 1 d . . . . .
O12 O 0.54689(16) 0.56130(10) 0.70774(14) 0.0279(5) Uani 1 1 d . . . . .
O13 O 0.55193(19) 0.54592(12) 0.59653(16) 0.0380(7) Uani 1 1 d . . . . .
O14 O 0.59499(18) 0.61742(13) 0.85118(16) 0.0390(7) Uani 1 1 d . . . . .
O15 O 0.47836(19) 0.57125(14) 0.84196(17) 0.0435(8) Uani 1 1 d . . . . .
O16 O 0.6062(3) 0.5569(3) 0.9366(3) 0.129(3) Uani 1 1 d . . . . .
O17 O 0.0690(2) 0.80047(13) 0.60197(19) 0.0441(8) Uani 1 1 d . . . . .
H17A H 0.091825 0.823024 0.637154 0.066 Uiso 1 1 calc R U . . .
O18 O 0.59599(19) 0.39358(14) 0.64450(19) 0.0452(8) Uani 1 1 d . . . . .
H18 H 0.594081 0.375806 0.681410 0.068 Uiso 1 1 calc R U . . .
O19 O 0.1185(3) 0.88840(15) 0.6949(2) 0.0613(10) Uani 1 1 d . . . . .
O20 O 0.6102(2) 0.32709(16) 0.7670(2) 0.0588(10) Uani 1 1 d . . . . .
Tb1 Tb 0.96170(2) 0.56427(2) 0.75581(2) 0.01341(4) Uani 1 1 d . . . . .
Tb2 Tb 0.45229(2) 0.62857(2) 0.73226(2) 0.01827(4) Uani 1 1 d . . . . .

loop_
_atom_site_aniso_label
_atom_site_aniso_U_11
_atom_site_aniso_U_22
_atom_site_aniso_U_33
_atom_site_aniso_U_23
_atom_site_aniso_U_13
_atom_site_aniso_U_12
C1 0.0183(15) 0.0176(15) 0.0249(16) 0.0015(12) 0.0150(13) 0.0026(12)
C2 0.0155(14) 0.0127(14) 0.0244(16) -0.0021(12) 0.0093(12) 0.0005(11)
C3 0.0156(14) 0.0128(14) 0.0182(15) -0.0016(11) 0.0067(12) 0.0024(11)
C4 0.0192(15) 0.0241(17) 0.0227(16) -0.0006(13) 0.0126(13) 0.0030(13)
C5 0.0247(17) 0.0266(18) 0.0247(18) 0.0058(14) 0.0135(14) 0.0049(14)
C6 0.0205(16) 0.0258(18) 0.0266(18) 0.0065(14) 0.0074(14) 0.0055(14)
C7 0.0143(15) 0.0231(17) 0.0294(18) 0.0026(13) 0.0091(13) 0.0045(13)
C8 0.0147(14) 0.0173(15) 0.0194(15) -0.0004(12) 0.0058(12) 0.0005(12)
C9 0.0122(14) 0.0195(16) 0.0250(17) -0.0013(12) 0.0078(12) -0.0023(12)
C10 0.0140(14) 0.0124(14) 0.0216(16) 0.0012(11) 0.0038(12) -0.0017(11)
C11 0.0173(15) 0.0103(13) 0.0195(15) -0.0009(11) 0.0031(12) 0.0007(11)
C12 0.0223(16) 0.0148(15) 0.0200(16) -0.0003(12) 0.0071(13) -0.0001(12)
C13 0.0280(18) 0.0221(17) 0.0209(17) -0.0002(13) 0.0083(14) 0.0024(14)
C14 0.034(2) 0.0212(17) 0.0235(18) -0.0066(13) 0.0084(15) -0.0005(15)
C15 0.0264(18) 0.0191(17) 0.033(2) -0.0063(14) 0.0060(15) -0.0055(14)
C16 0.0223(16) 0.0155(15) 0.0247(17) -0.0003(13) 0.0067(13) -0.0013(13)
C17 0.0173(15) 0.0212(16) 0.0213(16) 0.0045(12) 0.0103(13) 0.0004(12)
C18 0.039(2) 0.061(3) 0.035(2) 0.003(2) 0.0227(19) 0.002(2)
C19 0.0156(14) 0.0176(15) 0.0210(16) 0.0033(12) 0.0064(12) -0.0002(12)
C20 0.0240(17) 0.0254(18) 0.0278(18) 0.0087(14) 0.0120(14) 0.0025(14)
C21 0.0313(19) 0.0207(17) 0.0300(19) 0.0104(14) 0.0135(16) 0.0042(15)
C22 0.0213(16) 0.0188(16) 0.0294(18) 0.0060(13) 0.0085(14) 0.0050(13)
C23 0.033(2) 0.0209(18) 0.038(2) 0.0123(15) 0.0147(17) 0.0110(15)
C24 0.030(2) 0.027(2) 0.042(2) 0.0110(16) 0.0180(17) 0.0160(16)
C25 0.0250(18) 0.0219(17) 0.036(2) 0.0057(14) 0.0177(16) 0.0065(14)
C26 0.0153(15) 0.0171(15) 0.0242(17) 0.0024(12) 0.0071(13) 0.0005(12)
C27 0.0153(14) 0.0171(15) 0.0230(16) 0.0043(12) 0.0069(12) 0.0022(12)
C28 0.0171(15) 0.0234(17) 0.0307(18) -0.0041(14) 0.0144(14) -0.0059(13)
C29 0.0148(14) 0.0182(15) 0.0264(17) -0.0002(13) 0.0089(13) -0.0005(12)
C30 0.0181(15) 0.0166(15) 0.0255(17) -0.0031(12) 0.0083(13) -0.0007(12)
C31 0.0202(16) 0.0181(16) 0.0280(18) -0.0024(13) 0.0106(13) -0.0009(13)
C32 0.0301(19) 0.0215(17) 0.0274(18) -0.0030(14) 0.0110(15) 0.0021(15)
C33 0.0266(18) 0.0197(17) 0.0285(19) -0.0039(14) 0.0043(14) -0.0023(14)
C34 0.0178(16) 0.0191(16) 0.0315(19) 0.0017(13) 0.0072(14) -0.0023(13)
C35 0.0159(15) 0.0157(15) 0.0266(17) 0.0030(12) 0.0076(13) 0.0019(12)
C36 0.0165(15) 0.0266(18) 0.036(2) -0.0077(15) 0.0172(14) -0.0007(13)
C37 0.0145(14) 0.0168(15) 0.0304(18) -0.0090(13) 0.0087(13) -0.0051(12)
C38 0.0193(16) 0.0170(16) 0.0292(18) -0.0078(13) 0.0097(14) -0.0055(13)
C39 0.0223(17) 0.0207(17) 0.034(2) -0.0056(14) 0.0126(15) -0.0040(14)
C40 0.038(2) 0.034(2) 0.032(2) -0.0062(16) 0.0185(17) -0.0066(18)
C41 0.036(2) 0.033(2) 0.030(2) 0.0021(16) 0.0053(17) -0.0036(18)
C42 0.0245(19) 0.031(2) 0.040(2) -0.0002(17) 0.0053(17) -0.0011(16)
C43 0.0197(16) 0.0204(17) 0.0320(19) -0.0066(14) 0.0086(14) -0.0054(13)
C44 0.0212(17) 0.037(2) 0.0304(19) -0.0160(16) 0.0167(15) -0.0096(15)
C45 0.069(4) 0.068(4) 0.065(3) -0.023(3) 0.048(3) -0.018(3)
C46 0.0206(17) 0.034(2) 0.036(2) -0.0193(16) 0.0167(15) -0.0098(15)
C47 0.030(2) 0.041(2) 0.046(2) -0.0256(19) 0.0225(18) -0.0108(17)
C48 0.032(2) 0.032(2) 0.053(3) -0.0259(19) 0.0208(19) -0.0104(17)
C49 0.0194(16) 0.0268(19) 0.034(2) -0.0124(15) 0.0085(15) -0.0060(14)
C50 0.0270(19) 0.0232(19) 0.047(2) -0.0079(16) 0.0153(17) -0.0033(15)
C51 0.0256(18) 0.0247(18) 0.038(2) -0.0036(15) 0.0125(16) -0.0077(15)
C52 0.0183(16) 0.0241(18) 0.0321(19) -0.0051(14) 0.0108(14) -0.0028(13)
C53 0.0135(14) 0.0191(16) 0.0293(18) -0.0070(13) 0.0082(13) -0.0034(12)
C54 0.0133(14) 0.0224(17) 0.0255(17) -0.0089(13) 0.0063(13) -0.0040(12)
C55 0.033(3) 0.053(3) 0.113(5) -0.015(3) 0.031(3) 0.001(2)
C56 0.032(3) 0.097(5) 0.115(5) 0.065(4) 0.010(3) 0.001(3)
C57 0.080(4) 0.057(4) 0.055(3) 0.004(3) 0.012(3) -0.002(3)
C58 0.055(3) 0.069(4) 0.043(3) -0.009(2) 0.019(2) -0.012(3)
C59 0.104(5) 0.051(4) 0.064(4) 0.000(3) 0.013(4) 0.019(4)
C60 0.220(11) 0.091(6) 0.055(4) 0.028(4) 0.060(6) 0.036(6)
C61 0.117(6) 0.047(4) 0.152(7) -0.032(4) 0.088(6) -0.019(4)
C62 0.092(5) 0.065(4) 0.079(4) 0.039(3) 0.053(4) 0.046(4)
C63 0.048(4) 0.227(11) 0.049(4) -0.002(5) 0.024(3) -0.013(5)
C64 0.186(10) 0.171(10) 0.099(6) -0.065(6) 0.090(7) -0.136(8)
N1 0.0150(12) 0.0138(12) 0.0216(13) 0.0001(10) 0.0095(10) -0.0001(10)
N2 0.0154(12) 0.0161(13) 0.0207(13) 0.0007(10) 0.0098(10) 0.0019(10)
N3 0.0131(12) 0.0177(13) 0.0250(14) 0.0013(11) 0.0114(11) 0.0036(10)
N4 0.0139(12) 0.0130(12) 0.0204(13) -0.0004(10) 0.0072(10) 0.0005(10)
N5 0.0187(14) 0.0181(14) 0.0284(15) -0.0037(11) 0.0069(12) -0.0064(11)
N7 0.0142(12) 0.0202(14) 0.0251(15) 0.0021(11) 0.0108(11) 0.0030(11)
N6 0.0149(12) 0.0153(13) 0.0193(13) 0.0013(10) 0.0055(10) -0.0001(10)
N8 0.0275(15) 0.0258(16) 0.0192(14) 0.0003(11) 0.0107(12) -0.0121(13)
N9 0.0173(13) 0.0219(14) 0.0295(15) -0.0095(12) 0.0133(12) -0.0068(11)
N10 0.0174(13) 0.0182(13) 0.0251(14) -0.0026(11) 0.0108(11) -0.0007(11)
N11 0.0157(13) 0.0166(13) 0.0284(15) 0.0003(11) 0.0120(11) -0.0032(10)
N12 0.0176(13) 0.0151(13) 0.0297(15) -0.0071(11) 0.0132(11) -0.0045(10)
N13 0.0147(13) 0.0219(15) 0.0395(18) -0.0064(12) 0.0122(12) -0.0018(11)
N14 0.0142(13) 0.0254(15) 0.0292(15) -0.0118(12) 0.0111(11) -0.0060(11)
N15 0.0168(13) 0.0242(15) 0.0311(16) -0.0075(12) 0.0104(12) -0.0018(12)
N16 0.0271(19) 0.114(4) 0.030(2) 0.017(2) 0.0111(16) 0.011(2)
O1 0.0214(12) 0.0317(14) 0.0267(13) 0.0056(10) 0.0149(10) 0.0005(10)
O2 0.0169(10) 0.0147(11) 0.0262(12) 0.0037(9) 0.0107(9) 0.0021(9)
O3 0.0188(11) 0.0163(11) 0.0233(12) -0.0029(9) 0.0089(9) -0.0021(9)
O4 0.0227(12) 0.0238(12) 0.0205(12) -0.0034(9) 0.0107(10) -0.0094(10)
O5 0.0276(13) 0.0296(14) 0.0313(14) 0.0047(11) 0.0192(11) -0.0043(11)
O6 0.0255(13) 0.0241(13) 0.0258(13) -0.0023(10) 0.0037(10) -0.0018(11)
O7 0.0213(12) 0.0273(13) 0.0279(13) -0.0087(10) 0.0107(10) -0.0051(10)
O8 0.0425(16) 0.0355(15) 0.0197(13) -0.0081(11) 0.0115(11) -0.0199(13)
O9 0.0326(15) 0.0496(18) 0.0424(16) -0.0226(14) 0.0282(13) -0.0151(13)
O10 0.0163(11) 0.0200(12) 0.0367(14) -0.0090(10) 0.0169(10) -0.0068(9)
O11 0.0182(11) 0.0223(12) 0.0291(13) -0.0046(10) 0.0104(10) 0.0018(10)
O12 0.0221(12) 0.0324(14) 0.0268(13) -0.0043(11) 0.0074(10) 0.0062(11)
O13 0.0350(15) 0.0451(17) 0.0376(16) -0.0151(13) 0.0183(13) 0.0112(13)
O14 0.0212(13) 0.057(2) 0.0329(15) -0.0102(14) 0.0050(12) 0.0013(13)
O15 0.0248(14) 0.068(2) 0.0399(17) 0.0173(15) 0.0152(13) 0.0083(14)
O16 0.041(2) 0.268(8) 0.068(3) 0.101(4) 0.012(2) 0.021(3)
O17 0.0330(16) 0.0379(18) 0.063(2) -0.0143(15) 0.0211(15) 0.0010(13)
O18 0.0300(15) 0.053(2) 0.052(2) 0.0178(15) 0.0153(14) -0.0053(14)
O19 0.081(3) 0.048(2) 0.059(2) -0.0064(17) 0.033(2) -0.006(2)
O20 0.043(2) 0.079(3) 0.052(2) 0.0184(19) 0.0161(16) -0.0003(19)
Tb1 0.01083(7) 0.01170(7) 0.01787(7) -0.00012(5) 0.00588(5) -0.00016(5)
Tb2 0.01210(7) 0.01989(8) 0.02507(8) -0.00613(6) 0.00975(6) -0.00304(6)

loop_
_atom_type_symbol
_atom_type_description
_atom_type_scat_dispersion_real
_atom_type_scat_dispersion_imag
_atom_type_scat_source
C C 0.0033 0.0016 'International Tables Vol C Tables 4.2.6.8 and 6.1.1.4'
H H 0.0000 0.0000 'International Tables Vol C Tables 4.2.6.8 and 6.1.1.4'
N N 0.0061 0.0033 'International Tables Vol C Tables 4.2.6.8 and 6.1.1.4'
O O 0.0106 0.0060 'International Tables Vol C Tables 4.2.6.8 and 6.1.1.4'
Tb Tb -0.1723 4.1537 'International Tables Vol C Tables 4.2.6.8 and 6.1.1.4'

loop_
_geom_angle_atom_site_label_1
_geom_angle_atom_site_label_2
_geom_angle_atom_site_label_3
_geom_angle
_geom_angle_site_symmetry_1
_geom_angle_site_symmetry_3
_geom_angle_publ_flag
N1 C1 C2 108.9(2) . . ?
N1 C1 H1A 109.9 . . ?
C2 C1 H1A 109.9 . . ?
N1 C1 H1B 109.9 . . ?
C2 C1 H1B 109.9 . . ?
H1A C1 H1B 108.3 . . ?
N2 C2 N3 113.6(3) . . ?
N2 C2 C1 123.2(3) . . ?
N3 C2 C1 123.2(3) . . ?
C4 C3 N2 131.8(3) . . ?
C4 C3 C8 119.4(3) . . ?
N2 C3 C8 108.8(3) . . ?
C5 C4 C3 118.1(3) . . ?
C5 C4 H4 121.0 . . ?
C3 C4 H4 121.0 . . ?
C4 C5 C6 121.9(3) . . ?
C4 C5 H5 119.0 . . ?
C6 C5 H5 119.0 . . ?
C7 C6 C5 120.7(3) . . ?
C7 C6 H6 119.6 . . ?
C5 C6 H6 119.6 . . ?
C6 C7 C8 116.9(3) . . ?
C6 C7 H7 121.5 . . ?
C8 C7 H7 121.5 . . ?
N3 C8 C7 130.8(3) . . ?
N3 C8 C3 106.2(3) . . ?
C7 C8 C3 122.9(3) . . ?
N1 C9 C10 113.5(2) . . ?
N1 C9 H9A 108.9 . . ?
C10 C9 H9A 108.9 . . ?
N1 C9 H9B 108.9 . . ?
C10 C9 H9B 108.9 . . ?
H9A C9 H9B 107.7 . . ?
N4 C10 N5 113.1(3) . . ?
N4 C10 C9 125.5(3) . . ?
N5 C10 C9 121.3(3) . . ?
C12 C11 C16 120.7(3) . . ?
C12 C11 N4 130.5(3) . . ?
C16 C11 N4 108.8(3) . . ?
C13 C12 C11 117.3(3) . . ?
C13 C12 H12 121.4 . . ?
C11 C12 H12 121.4 . . ?
C12 C13 C14 121.4(3) . . ?
C12 C13 H13 119.3 . . ?
C14 C13 H13 119.3 . . ?
C15 C14 C13 121.7(3) . . ?
C15 C14 H14 119.2 . . ?
C13 C14 H14 119.2 . . ?
C14 C15 C16 116.8(3) . . ?
C14 C15 H15 121.6 . . ?
C16 C15 H15 121.6 . . ?
N5 C16 C15 131.9(3) . . ?
N5 C16 C11 105.8(3) . . ?
C15 C16 C11 122.2(3) . . ?
O1 C17 N1 110.8(2) . . ?
O1 C17 C19 111.7(3) . . ?
N1 C17 C19 108.8(3) . . ?
O1 C17 H17 108.5 . . ?
N1 C17 H17 108.5 . . ?
C19 C17 H17 108.5 . . ?
O1 C18 H18A 109.5 . . ?
O1 C18 H18B 109.5 . . ?
H18A C18 H18B 109.5 . . ?
O1 C18 H18C 109.5 . . ?
H18A C18 H18C 109.5 . . ?
H18B C18 H18C 109.5 . . ?
N6 C19 C20 122.7(3) . . ?
N6 C19 C17 114.5(3) . . ?
C20 C19 C17 122.8(3) . . ?
C21 C20 C19 118.2(3) . . ?
C21 C20 H20 120.9 . . ?
C19 C20 H20 120.9 . . ?
C20 C21 C22 120.9(3) . . ?
C20 C21 H21 119.6 . . ?
C22 C21 H21 119.6 . . ?
C21 C22 C23 124.8(3) . . ?
C21 C22 C27 117.1(3) . . ?
C23 C22 C27 118.0(3) . . ?
C24 C23 C22 119.2(3) . . ?
C24 C23 H23 120.4 . . ?
C22 C23 H23 120.4 . . ?
C23 C24 C25 122.5(3) . . ?
C23 C24 H24 118.7 . . ?
C25 C24 H24 118.7 . . ?
C26 C25 C24 120.8(3) . . ?
C26 C25 H25 119.6 . . ?
C24 C25 H25 119.6 . . ?
O2 C26 C25 124.7(3) . . ?
O2 C26 C27 118.2(3) . . ?
C25 C26 C27 117.2(3) . . ?
N6 C27 C22 121.4(3) . . ?
N6 C27 C26 116.3(3) . . ?
C22 C27 C26 122.3(3) . . ?
N9 C28 C29 111.4(3) . . ?
N9 C28 H28A 109.4 . . ?
C29 C28 H28A 109.4 . . ?
N9 C28 H28B 109.4 . . ?
C29 C28 H28B 109.4 . . ?
H28A C28 H28B 108.0 . . ?
N10 C29 N11 113.0(3) . . ?
N10 C29 C28 124.6(3) . . ?
N11 C29 C28 122.1(3) . . ?
N10 C30 C31 131.7(3) . . ?
N10 C30 C35 109.2(3) . . ?
C31 C30 C35 119.1(3) . . ?
C32 C31 C30 117.6(3) . . ?
C32 C31 H31 121.2 . . ?
C30 C31 H31 121.2 . . ?
C31 C32 C33 122.1(3) . . ?
C31 C32 H32 119.0 . . ?
C33 C32 H32 119.0 . . ?
C34 C33 C32 121.5(3) . . ?
C34 C33 H33 119.3 . . ?
C32 C33 H33 119.3 . . ?
C33 C34 C35 116.1(3) . . ?
C33 C34 H34 121.9 . . ?
C35 C34 H34 121.9 . . ?
N11 C35 C34 130.8(3) . . ?
N11 C35 C30 105.6(3) . . ?
C34 C35 C30 123.6(3) . . ?
N9 C36 C37 114.7(3) . . ?
N9 C36 H36A 108.6 . . ?
C37 C36 H36A 108.6 . . ?
N9 C36 H36B 108.6 . . ?
C37 C36 H36B 108.6 . . ?
H36A C36 H36B 107.6 . . ?
N12 C37 N13 112.8(3) . . ?
N12 C37 C36 125.2(3) . . ?
N13 C37 C36 122.0(3) . . ?
C39 C38 C43 120.3(3) . . ?
C39 C38 N12 130.5(3) . . ?
C43 C38 N12 109.2(3) . . ?
C40 C39 C38 117.1(3) . . ?
C40 C39 H39 121.4 . . ?
C38 C39 H39 121.4 . . ?
C39 C40 C41 121.7(4) . . ?
C39 C40 H40 119.2 . . ?
C41 C40 H40 119.2 . . ?
C42 C41 C40 121.8(4) . . ?
C42 C41 H41 119.1 . . ?
C40 C41 H41 119.1 . . ?
C41 C42 C43 115.9(4) . . ?
C41 C42 H42 122.0 . . ?
C43 C42 H42 122.0 . . ?
N13 C43 C42 131.4(3) . . ?
N13 C43 C38 105.5(3) . . ?
C42 C43 C38 123.1(3) . . ?
O9 C44 N9 114.4(3) . . ?
O9 C44 C46 109.2(3) . . ?
N9 C44 C46 107.0(3) . . ?
O9 C44 H44 108.7 . . ?
N9 C44 H44 108.7 . . ?
C46 C44 H44 108.7 . . ?
O9 C45 H45A 109.5 . . ?
O9 C45 H45B 109.5 . . ?
H45A C45 H45B 109.5 . . ?
O9 C45 H45C 109.5 . . ?
H45A C45 H45C 109.5 . . ?
H45B C45 H45C 109.5 . . ?
N14 C46 C47 123.1(3) . . ?
N14 C46 C44 113.8(3) . . ?
C47 C46 C44 123.1(3) . . ?
C48 C47 C46 118.4(3) . . ?
C48 C47 H47 120.8 . . ?
C46 C47 H47 120.8 . . ?
C47 C48 C49 120.3(3) . . ?
C47 C48 H48 119.8 . . ?
C49 C48 H48 119.8 . . ?
C54 C49 C48 117.1(3) . . ?
C54 C49 C50 118.9(3) . . ?
C48 C49 C50 124.1(3) . . ?
C51 C50 C49 119.1(3) . . ?
C51 C50 H50 120.5 . . ?
C49 C50 H50 120.5 . . ?
C50 C51 C52 122.1(3) . . ?
C50 C51 H51 118.9 . . ?
C52 C51 H51 118.9 . . ?
C53 C52 C51 120.9(3) . . ?
C53 C52 H52 119.6 . . ?
C51 C52 H52 119.6 . . ?
O10 C53 C52 124.3(3) . . ?
O10 C53 C54 118.5(3) . . ?
C52 C53 C54 117.2(3) . . ?
N14 C54 C49 122.0(3) . . ?
N14 C54 C53 116.2(3) . . ?
C49 C54 C53 121.9(3) . . ?
O17 C55 H55A 109.5 . . ?
O17 C55 H55B 109.5 . . ?
H55A C55 H55B 109.5 . . ?
O17 C55 H55C 109.5 . . ?
H55A C55 H55C 109.5 . . ?
H55B C55 H55C 109.5 . . ?
O18 C56 H56A 109.5 . . ?
O18 C56 H56B 109.5 . . ?
H56A C56 H56B 109.5 . . ?
O18 C56 H56C 109.5 . . ?
H56A C56 H56C 109.5 . . ?
H56B C56 H56C 109.5 . . ?
C58 C57 H57A 109.5 . . ?
C58 C57 H57B 109.5 . . ?
H57A C57 H57B 109.5 . . ?
C58 C57 H57C 109.5 . . ?
H57A C57 H57C 109.5 . . ?
H57B C57 H57C 109.5 . . ?
O19 C58 C57 109.1(4) . . ?
O19 C58 H58A 109.9 . . ?
C57 C58 H58A 109.9 . . ?
O19 C58 H58B 109.9 . . ?
C57 C58 H58B 109.9 . . ?
H58A C58 H58B 108.3 . . ?
O19 C59 C60 108.0(5) . . ?
O19 C59 H59A 110.1 . . ?
C60 C59 H59A 110.1 . . ?
O19 C59 H59B 110.1 . . ?
C60 C59 H59B 110.1 . . ?
H59A C59 H59B 108.4 . . ?
C59 C60 H60A 109.5 . . ?
C59 C60 H60B 109.5 . . ?
H60A C60 H60B 109.5 . . ?
C59 C60 H60C 109.5 . . ?
H60A C60 H60C 109.5 . . ?
H60B C60 H60C 109.5 . . ?
C62 C61 H61A 109.5 . . ?
C62 C61 H61B 109.5 . . ?
H61A C61 H61B 109.5 . . ?
C62 C61 H61C 109.5 . . ?
H61A C61 H61C 109.5 . . ?
H61B C61 H61C 109.5 . . ?
C61 C62 O20 107.1(5) . . ?
C61 C62 H62A 110.3 . . ?
O20 C62 H62A 110.3 . . ?
C61 C62 H62B 110.3 . . ?
O20 C62 H62B 110.3 . . ?
H62A C62 H62B 108.5 . . ?
O20 C63 C64 106.7(7) . . ?
O20 C63 H63A 110.4 . . ?
C64 C63 H63A 110.4 . . ?
O20 C63 H63B 110.4 . . ?
C64 C63 H63B 110.4 . . ?
H63A C63 H63B 108.6 . . ?
C63 C64 H64A 109.5 . . ?
C63 C64 H64B 109.5 . . ?
H64A C64 H64B 109.5 . . ?
C63 C64 H64C 109.5 . . ?
H64A C64 H64C 109.5 . . ?
H64B C64 H64C 109.5 . . ?
C1 N1 C17 110.0(2) . . ?
C1 N1 C9 110.1(2) . . ?
C17 N1 C9 111.1(2) . . ?
C1 N1 Tb1 107.52(17) . . ?
C17 N1 Tb1 106.43(17) . . ?
C9 N1 Tb1 111.63(17) . . ?
C2 N2 C3 104.4(3) . . ?
C2 N2 Tb1 116.1(2) . . ?
C3 N2 Tb1 139.28(19) . . ?
C2 N3 C8 106.9(2) . . ?
C2 N3 H3A 126.5 . . ?
C8 N3 H3A 126.5 . . ?
C10 N4 C11 104.9(3) . . ?
C10 N4 Tb1 120.5(2) . . ?
C11 N4 Tb1 134.0(2) . . ?
C10 N5 C16 107.4(3) . . ?
C10 N5 H5A 126.3 . . ?
C16 N5 H5A 126.3 . . ?
O5 N7 O3 121.8(3) . . ?
O5 N7 O4 121.3(3) . . ?
O3 N7 O4 116.9(2) . . ?
C19 N6 C27 119.6(3) . . ?
C19 N6 Tb1 124.7(2) . . ?
C27 N6 Tb1 115.4(2) . . ?
O8 N8 O6 122.5(3) . . ?
O8 N8 O7 121.3(3) . . ?
O6 N8 O7 116.2(3) . . ?
C28 N9 C36 110.8(3) . . ?
C28 N9 C44 110.5(3) . . ?
C36 N9 C44 111.1(3) . . ?
C28 N9 Tb2 107.28(19) . . ?
C36 N9 Tb2 111.53(19) . . ?
C44 N9 Tb2 105.52(18) . . ?
C29 N10 C30 104.8(3) . . ?
C29 N10 Tb2 115.9(2) . . ?
C30 N10 Tb2 139.2(2) . . ?
C29 N11 C35 107.3(3) . . ?
C29 N11 H11A 126.3 . . ?
C35 N11 H11A 126.3 . . ?
C37 N12 C38 104.9(3) . . ?
C37 N12 Tb2 120.5(2) . . ?
C38 N12 Tb2 134.5(2) . . ?
C37 N13 C43 107.6(3) . . ?
C37 N13 H13A 126.2 . . ?
C43 N13 H13A 126.2 . . ?
C46 N14 C54 119.1(3) . . ?
C46 N14 Tb2 125.4(2) . . ?
C54 N14 Tb2 114.9(2) . . ?
O13 N15 O11 122.5(3) . . ?
O13 N15 O12 121.5(3) . . ?
O11 N15 O12 116.0(3) . . ?
O16 N16 O14 123.4(4) . . ?
O16 N16 O15 120.8(5) . . ?
O14 N16 O15 115.8(4) . . ?
C17 O1 C18 113.7(3) . . ?
C26 O2 Tb1 122.07(19) . . ?
N7 O3 Tb1 95.90(17) . . ?
N7 O4 Tb1 95.31(17) . . ?
N8 O6 Tb1 94.07(18) . . ?
N8 O7 Tb1 98.04(19) . . ?
C44 O9 C45 114.0(3) . . ?
C53 O10 Tb2 121.70(19) . . ?
N15 O11 Tb2 94.92(18) . . ?
N15 O12 Tb2 96.68(18) . . ?
N16 O14 Tb2 94.1(2) . . ?
N16 O15 Tb2 98.1(3) . . ?
C55 O17 H17A 109.5 . . ?
C56 O18 H18 109.5 . . ?
C58 O19 C59 112.4(4) . . ?
C63 O20 C62 112.5(5) . . ?
O2 Tb1 N4 84.94(8) . . ?
O2 Tb1 O7 126.68(8) . . ?
N4 Tb1 O7 139.96(8) . . ?
O2 Tb1 O3 77.02(8) . . ?
N4 Tb1 O3 77.83(8) . . ?
O7 Tb1 O3 128.11(8) . . ?
O2 Tb1 O4 86.83(8) . . ?
N4 Tb1 O4 129.63(8) . . ?
O7 Tb1 O4 81.20(8) . . ?
O3 Tb1 O4 51.92(7) . . ?
O2 Tb1 N6 67.80(8) . . ?
N4 Tb1 N6 76.47(9) . . ?
O7 Tb1 N6 92.45(9) . . ?
O3 Tb1 N6 137.73(8) . . ?
O4 Tb1 N6 142.91(8) . . ?
O2 Tb1 O6 75.63(8) . . ?
N4 Tb1 O6 150.84(8) . . ?
O7 Tb1 O6 51.26(8) . . ?
O3 Tb1 O6 117.52(8) . . ?
O4 Tb1 O6 71.46(8) . . ?
N6 Tb1 O6 76.13(8) . . ?
O2 Tb1 N2 154.30(8) . . ?
N4 Tb1 N2 80.77(8) . . ?
O7 Tb1 N2 76.39(8) . . ?
O3 Tb1 N2 79.14(8) . . ?
O4 Tb1 N2 86.01(8) . . ?
N6 Tb1 N2 128.16(8) . . ?
O6 Tb1 N2 124.79(8) . . ?
O2 Tb1 N1 127.98(8) . . ?
N4 Tb1 N1 68.41(8) . . ?
O7 Tb1 N1 72.26(8) . . ?
O3 Tb1 N1 133.78(8) . . ?
O4 Tb1 N1 144.48(8) . . ?
N6 Tb1 N1 63.03(8) . . ?
O6 Tb1 N1 107.06(8) . . ?
N2 Tb1 N1 65.36(8) . . ?
O10 Tb2 O15 128.11(10) . . ?
O10 Tb2 N12 82.75(9) . . ?
O15 Tb2 N12 140.41(9) . . ?
O10 Tb2 O12 83.47(9) . . ?
O15 Tb2 O12 80.99(10) . . ?
N12 Tb2 O12 132.38(9) . . ?
O10 Tb2 N14 67.94(8) . . ?
O15 Tb2 N14 93.83(11) . . ?
N12 Tb2 N14 74.02(9) . . ?
O12 Tb2 N14 139.03(9) . . ?
O10 Tb2 O11 75.81(8) . . ?
O15 Tb2 O11 126.60(10) . . ?
N12 Tb2 O11 80.28(8) . . ?
O12 Tb2 O11 52.15(8) . . ?
N14 Tb2 O11 137.52(9) . . ?
O10 Tb2 O14 76.42(10) . . ?
O15 Tb2 O14 51.70(10) . . ?
N12 Tb2 O14 146.60(10) . . ?
O12 Tb2 O14 71.02(9) . . ?
N14 Tb2 O14 74.06(10) . . ?
O11 Tb2 O14 118.48(8) . . ?
O10 Tb2 N10 154.70(9) . . ?
O15 Tb2 N10 74.10(10) . . ?
N12 Tb2 N10 84.31(9) . . ?
O12 Tb2 N10 89.39(9) . . ?
N14 Tb2 N10 128.45(9) . . ?
O11 Tb2 N10 80.63(8) . . ?
O14 Tb2 N10 123.97(10) . . ?
O10 Tb2 N9 127.06(8) . . ?
O15 Tb2 N9 72.97(9) . . ?
N12 Tb2 N9 68.02(9) . . ?
O12 Tb2 N9 148.23(9) . . ?
N14 Tb2 N9 62.15(8) . . ?
O11 Tb2 N9 135.59(8) . . ?
O14 Tb2 N9 104.74(9) . . ?
N10 Tb2 N9 66.42(8) . . ?

loop_
_geom_bond_atom_site_label_1
_geom_bond_atom_site_label_2
_geom_bond_distance
_geom_bond_site_symmetry_2
_geom_bond_publ_flag
C1 N1 1.479(4) . ?
C1 C2 1.493(4) . ?
C1 H1A 0.9900 . ?
C1 H1B 0.9900 . ?
C2 N2 1.335(4) . ?
C2 N3 1.343(4) . ?
C3 C4 1.397(4) . ?
C3 N2 1.402(4) . ?
C3 C8 1.405(4) . ?
C4 C5 1.380(5) . ?
C4 H4 0.9500 . ?
C5 C6 1.412(5) . ?
C5 H5 0.9500 . ?
C6 C7 1.384(5) . ?
C6 H6 0.9500 . ?
C7 C8 1.394(4) . ?
C7 H7 0.9500 . ?
C8 N3 1.378(4) . ?
C9 N1 1.494(4) . ?
C9 C10 1.498(4) . ?
C9 H9A 0.9900 . ?
C9 H9B 0.9900 . ?
C10 N4 1.327(4) . ?
C10 N5 1.345(4) . ?
C11 C12 1.393(4) . ?
C11 C16 1.402(4) . ?
C11 N4 1.405(4) . ?
C12 C13 1.386(5) . ?
C12 H12 0.9500 . ?
C13 C14 1.405(5) . ?
C13 H13 0.9500 . ?
C14 C15 1.380(5) . ?
C14 H14 0.9500 . ?
C15 C16 1.388(5) . ?
C15 H15 0.9500 . ?
C16 N5 1.381(4) . ?
C17 O1 1.414(4) . ?
C17 N1 1.479(4) . ?
C17 C19 1.518(4) . ?
C17 H17 1.0000 . ?
C18 O1 1.435(5) . ?
C18 H18A 0.9800 . ?
C18 H18B 0.9800 . ?
C18 H18C 0.9800 . ?
C19 N6 1.319(4) . ?
C19 C20 1.418(4) . ?
C20 C21 1.371(5) . ?
C20 H20 0.9500 . ?
C21 C22 1.406(5) . ?
C21 H21 0.9500 . ?
C22 C23 1.421(5) . ?
C22 C27 1.425(4) . ?
C23 C24 1.371(5) . ?
C23 H23 0.9500 . ?
C24 C25 1.407(5) . ?
C24 H24 0.9500 . ?
C25 C26 1.386(5) . ?
C25 H25 0.9500 . ?
C26 O2 1.335(4) . ?
C26 C27 1.427(4) . ?
C27 N6 1.369(4) . ?
C28 N9 1.471(4) . ?
C28 C29 1.487(5) . ?
C28 H28A 0.9900 . ?
C28 H28B 0.9900 . ?
C29 N10 1.336(4) . ?
C29 N11 1.348(4) . ?
C30 N10 1.395(4) . ?
C30 C31 1.398(4) . ?
C30 C35 1.409(4) . ?
C31 C32 1.383(5) . ?
C31 H31 0.9500 . ?
C32 C33 1.402(5) . ?
C32 H32 0.9500 . ?
C33 C34 1.382(5) . ?
C33 H33 0.9500 . ?
C34 C35 1.385(5) . ?
C34 H34 0.9500 . ?
C35 N11 1.383(4) . ?
C36 N9 1.482(5) . ?
C36 C37 1.495(5) . ?
C36 H36A 0.9900 . ?
C36 H36B 0.9900 . ?
C37 N12 1.333(4) . ?
C37 N13 1.349(5) . ?
C38 C39 1.391(5) . ?
C38 C43 1.400(5) . ?
C38 N12 1.405(4) . ?
C39 C40 1.388(5) . ?
C39 H39 0.9500 . ?
C40 C41 1.402(6) . ?
C40 H40 0.9500 . ?
C41 C42 1.383(6) . ?
C41 H41 0.9500 . ?
C42 C43 1.389(5) . ?
C42 H42 0.9500 . ?
C43 N13 1.389(5) . ?
C44 O9 1.404(4) . ?
C44 N9 1.488(4) . ?
C44 C46 1.526(5) . ?
C44 H44 1.0000 . ?
C45 O9 1.486(6) . ?
C45 H45A 0.9800 . ?
C45 H45B 0.9800 . ?
C45 H45C 0.9800 . ?
C46 N14 1.316(4) . ?
C46 C47 1.400(5) . ?
C47 C48 1.373(6) . ?
C47 H47 0.9500 . ?
C48 C49 1.414(5) . ?
C48 H48 0.9500 . ?
C49 C54 1.404(5) . ?
C49 C50 1.415(5) . ?
C50 C51 1.368(5) . ?
C50 H50 0.9500 . ?
C51 C52 1.405(5) . ?
C51 H51 0.9500 . ?
C52 C53 1.383(5) . ?
C52 H52 0.9500 . ?
C53 O10 1.330(4) . ?
C53 C54 1.430(4) . ?
C54 N14 1.370(4) . ?
C55 O17 1.386(6) . ?
C55 H55A 0.9800 . ?
C55 H55B 0.9800 . ?
C55 H55C 0.9800 . ?
C56 O18 1.393(6) . ?
C56 H56A 0.9800 . ?
C56 H56B 0.9800 . ?
C56 H56C 0.9800 . ?
C57 C58 1.460(8) . ?
C57 H57A 0.9800 . ?
C57 H57B 0.9800 . ?
C57 H57C 0.9800 . ?
C58 O19 1.434(6) . ?
C58 H58A 0.9900 . ?
C58 H58B 0.9900 . ?
C59 O19 1.472(7) . ?
C59 C60 1.501(8) . ?
C59 H59A 0.9900 . ?
C59 H59B 0.9900 . ?
C60 H60A 0.9800 . ?
C60 H60B 0.9800 . ?
C60 H60C 0.9800 . ?
C61 C62 1.431(9) . ?
C61 H61A 0.9800 . ?
C61 H61B 0.9800 . ?
C61 H61C 0.9800 . ?
C62 O20 1.465(7) . ?
C62 H62A 0.9900 . ?
C62 H62B 0.9900 . ?
C63 O20 1.441(7) . ?
C63 C64 1.478(12) . ?
C63 H63A 0.9900 . ?
C63 H63B 0.9900 . ?
C64 H64A 0.9800 . ?
C64 H64B 0.9800 . ?
C64 H64C 0.9800 . ?
N1 Tb1 2.699(2) . ?
N2 Tb1 2.557(3) . ?
N3 H3A 0.8800 . ?
N4 Tb1 2.413(3) . ?
N5 H5A 0.8800 . ?
N7 O5 1.230(3) . ?
N7 O3 1.260(3) . ?
N7 O4 1.275(4) . ?
N6 Tb1 2.474(3) . ?
N8 O8 1.225(4) . ?
N8 O6 1.263(4) . ?
N8 O7 1.277(4) . ?
N9 Tb2 2.720(3) . ?
N10 Tb2 2.537(3) . ?
N11 H11A 0.8800 . ?
N12 Tb2 2.438(3) . ?
N13 H13A 0.8800 . ?
N14 Tb2 2.477(3) . ?
N15 O13 1.214(4) . ?
N15 O11 1.273(4) . ?
N15 O12 1.277(4) . ?
N16 O16 1.202(5) . ?
N16 O14 1.264(5) . ?
N16 O15 1.281(5) . ?
O2 Tb1 2.297(2) . ?
O3 Tb1 2.466(2) . ?
O4 Tb1 2.469(2) . ?
O6 Tb1 2.537(2) . ?
O7 Tb1 2.445(2) . ?
O10 Tb2 2.293(2) . ?
O11 Tb2 2.479(2) . ?
O12 Tb2 2.439(2) . ?
O14 Tb2 2.518(3) . ?
O15 Tb2 2.423(3) . ?
O17 H17A 0.8400 . ?
O18 H18 0.8400 . ?
